data_4123650
loop_
_publ_author_name
'Sun, Lei'
'Hendon, Christopher H.'
'Minier, Mikael A.'
'Walsh, Aron'
'Dinc\(a, Mircea'

_publ_section_title
;
 Million-Fold Electrical Conductivity Enhancement in Fe2(DEBDC) versus
 Mn2(DEBDC) (E = S, O).
;
_journal_issue 19
_journal_name_full 'Journal of the American Chemical Society'
_journal_page_first 6164
_journal_page_last 6167
_journal_paper_doi 10.1021/jacs.5b02897
_journal_volume 137
_journal_year 2015
_chemical_formula_moiety 'C7 H8 Fe N O3 S, 0.25(O)'
_chemical_formula_sum 'C7 H8 Fe N O3.25 S'
_chemical_formula_weight 246.05
_chemical_name_common Fe2(DSBDC)
_chemical_name_systematic
; 
 ? 
;
_space_group_IT_number 148
_symmetry_cell_setting trigonal
_symmetry_space_group_name_Hall '-R 3'
_symmetry_space_group_name_H-M 'R -3 :H'
_atom_sites_solution_hydrogens geom
_atom_sites_solution_primary direct
_atom_sites_solution_secondary difmap
_audit_creation_method SHELXL-97
_cell_angle_alpha 90.00
_cell_angle_beta 90.00
_cell_angle_gamma 120.00
_cell_formula_units_Z 18
_cell_length_a 27.551(4)
_cell_length_b 27.551(4)
_cell_length_c 7.1879(11)
_cell_measurement_reflns_used 8400
_cell_measurement_temperature 100(2)
_cell_measurement_theta_max 27.57
_cell_measurement_theta_min 2.56
_cell_volume 4725.1(12)
_computing_cell_refinement 'SAINT 7.46A (Bruker-AXS, 2011)'
_computing_data_collection 'APEX2 v2001.4.0 (Bruker-AXS, 2011)'
_computing_data_reduction 'SAINT 7.46A (Bruker-AXS, 2011)'
_computing_molecular_graphics 'Bruker SHELXTL'
_computing_publication_material 'Bruker SHELXTL'
_computing_structure_refinement 'SHELXL-97 (Sheldrick, 2008)'
_computing_structure_solution 'SHELXS-97 (Sheldrick, 2008)'
_diffrn_ambient_temperature 100(2)
_diffrn_detector_area_resol_mean 8.3
_diffrn_measured_fraction_theta_full 0.986
_diffrn_measured_fraction_theta_max 0.986
_diffrn_measurement_device_type 'Bruker Smart APEX2 CCD'
_diffrn_measurement_method '\f and \w scans'
_diffrn_radiation_monochromator graphite
_diffrn_radiation_source 'fine-focus sealed tube'
_diffrn_radiation_type MoK\a
_diffrn_radiation_wavelength 0.71073
_diffrn_reflns_av_R_equivalents 0.0739
_diffrn_reflns_av_sigmaI/netI 0.1134
_diffrn_reflns_limit_h_max 36
_diffrn_reflns_limit_h_min -35
_diffrn_reflns_limit_k_max 36
_diffrn_reflns_limit_k_min -17
_diffrn_reflns_limit_l_max 4
_diffrn_reflns_limit_l_min -9
_diffrn_reflns_number 8460
_diffrn_reflns_theta_full 28.32
_diffrn_reflns_theta_max 28.32
_diffrn_reflns_theta_min 1.48
_exptl_absorpt_coefficient_mu 1.612
_exptl_absorpt_correction_T_max 0.7457
_exptl_absorpt_correction_T_min 0.6353
_exptl_absorpt_correction_type multi-scan
_exptl_absorpt_process_details 'SADABS (Sheldrick, 2009)'
_exptl_crystal_colour red-purple
_exptl_crystal_density_diffrn 1.556
_exptl_crystal_density_method 'not measured'
_exptl_crystal_description needle
_exptl_crystal_F_000 2250
_exptl_crystal_size_max 0.08
_exptl_crystal_size_mid 0.01
_exptl_crystal_size_min 0.01
_refine_diff_density_max 1.222
_refine_diff_density_min -0.971
_refine_diff_density_rms 0.192
_refine_ls_extinction_method none
_refine_ls_goodness_of_fit_ref 1.049
_refine_ls_hydrogen_treatment mixed
_refine_ls_matrix_type full
_refine_ls_number_parameters 152
_refine_ls_number_reflns 2589
_refine_ls_number_restraints 145
_refine_ls_restrained_S_all 1.044
_refine_ls_R_factor_all 0.1402
_refine_ls_R_factor_gt 0.0686
_refine_ls_shift/su_max 0.000
_refine_ls_shift/su_mean 0.000
_refine_ls_structure_factor_coef Fsqd
_refine_ls_weighting_details 'calc w=1/[\s^2^(Fo^2^)+(0.1204P)^2^+0.0000P] where P=(Fo^2^+2Fc^2^)/3'
_refine_ls_weighting_scheme calc
_refine_ls_wR_factor_gt 0.1881
_refine_ls_wR_factor_ref 0.2233
_reflns_number_gt 1468
_reflns_number_total 2589
_reflns_threshold_expression >2sigma(I)
_cod_data_source_file ja5b02897_si_003.cif
_cod_data_source_block ls2-148-fe2dsbdc-phase1
_cod_depositor_comments 'Adding full bibliography for 4123650.cif.'
_cod_original_cell_volume 4725.0(13)
_cod_original_sg_symbol_H-M 'R -3'
_cod_database_code 4123650

loop_
_symmetry_equiv_pos_as_xyz
'x, y, z'
'-y, x-y, z'
'-x+y, -x, z'
'x+2/3, y+1/3, z+1/3'
'-y+2/3, x-y+1/3, z+1/3'
'-x+y+2/3, -x+1/3, z+1/3'
'x+1/3, y+2/3, z+2/3'
'-y+1/3, x-y+2/3, z+2/3'
'-x+y+1/3, -x+2/3, z+2/3'
'-x, -y, -z'
'y, -x+y, -z'
'x-y, x, -z'
'-x+2/3, -y+1/3, -z+1/3'
'y+2/3, -x+y+1/3, -z+1/3'
'x-y+2/3, x+1/3, -z+1/3'
'-x+1/3, -y+2/3, -z+2/3'
'y+1/3, -x+y+2/3, -z+2/3'
'x-y+1/3, x+2/3, -z+2/3'

loop_
_atom_site_label
_atom_site_type_symbol
_atom_site_fract_x
_atom_site_fract_y
_atom_site_fract_z
_atom_site_U_iso_or_equiv
_atom_site_adp_type
_atom_site_occupancy
_atom_site_symmetry_multiplicity
_atom_site_calc_flag
_atom_site_refinement_flags
_atom_site_disorder_assembly
_atom_site_disorder_group
Fe1 Fe 0.38444(4) 0.02643(4) -1.39615(11) 0.0194(3) Uani 1 1 d U . .
S2 S 0.38357(7) 0.10314(7) -1.5646(2) 0.0215(4) Uani 1 1 d U . .
O1 O 0.3350(2) 0.03429(18) -1.1963(6) 0.0207(10) Uani 1 1 d U . .
O2 O 0.3151(2) 0.07257(19) -0.9593(6) 0.0236(10) Uani 1 1 d U . .
C1 C 0.3539(3) 0.1348(3) -1.4259(8) 0.0186(13) Uani 1 1 d U . .
C2 C 0.3531(3) 0.1799(3) -1.5086(8) 0.0217(14) Uani 1 1 d U . .
H2 H 0.3672 0.1894 -1.6318 0.026 Uiso 1 1 calc R . .
C3 C 0.3335(3) 0.1209(3) -1.2416(8) 0.0195(13) Uani 1 1 d U . .
C4 C 0.3284(3) 0.0730(3) -1.1266(8) 0.0181(12) Uani 1 1 d U . .
O1S O 0.4640(2) 0.0868(2) -1.2709(8) 0.0414(13) Uani 1 1 d DU . .
N1S N 0.5196(12) 0.1363(8) -1.011(3) 0.076(7) Uani 0.329(11) 1 d PDU A 1
C1S C 0.4763(13) 0.1069(10) -1.112(3) 0.063(8) Uani 0.329(11) 1 d PDU A 1
H1S H 0.4432 0.0975 -1.0441 0.076 Uiso 0.329(11) 1 calc PR A 1
C2S C 0.5285(17) 0.1545(13) -0.847(4) 0.108(10) Uani 0.329(11) 1 d PDU A 1
H2S1 H 0.4927 0.1445 -0.7868 0.161 Uiso 0.329(11) 1 calc PR A 1
H2S2 H 0.5525 0.1953 -0.8483 0.161 Uiso 0.329(11) 1 calc PR A 1
H2S3 H 0.5471 0.1378 -0.7774 0.161 Uiso 0.329(11) 1 calc PR A 1
C3S C 0.5687(15) 0.153(2) -1.053(6) 0.108(10) Uani 0.329(11) 1 d PDU A 1
H3S1 H 0.5931 0.1738 -0.9480 0.161 Uiso 0.329(11) 1 calc PR A 1
H3S2 H 0.5788 0.1775 -1.1616 0.161 Uiso 0.329(11) 1 calc PR A 1
H3S3 H 0.5734 0.1208 -1.0818 0.161 Uiso 0.329(11) 1 calc PR A 1
N2S N 0.5595(7) 0.1273(6) -1.282(3) 0.138(8) Uani 0.671(11) 1 d PDU A 2
C4S C 0.5093(7) 0.0990(8) -1.335(3) 0.120(8) Uani 0.671(11) 1 d PDU A 2
H4S H 0.5063 0.0836 -1.4559 0.144 Uiso 0.671(11) 1 calc PR A 2
C5S C 0.6069(8) 0.1335(10) -1.309(4) 0.155(10) Uani 0.671(11) 1 d PDU A 2
H5S1 H 0.6087 0.1208 -1.4351 0.233 Uiso 0.671(11) 1 calc PR A 2
H5S2 H 0.6140 0.1113 -1.2181 0.233 Uiso 0.671(11) 1 calc PR A 2
H5S3 H 0.6352 0.1731 -1.2958 0.233 Uiso 0.671(11) 1 calc PR A 2
C6S C 0.5683(10) 0.1451(10) -1.126(4) 0.111(6) Uani 0.671(11) 1 d PDU A 2
H6S1 H 0.5340 0.1422 -1.0737 0.167 Uiso 0.671(11) 1 calc PR A 2
H6S2 H 0.5982 0.1844 -1.1262 0.167 Uiso 0.671(11) 1 calc PR A 2
H6S3 H 0.5798 0.1231 -1.0493 0.167 Uiso 0.671(11) 1 calc PR A 2
O2S O 0.6667 0.3333 -0.46(4) 0.74(18) Uiso 0.38 3 d SP . .
O3S O 0.6667 0.3333 -1.1667 0.39(5) Uiso 0.75 6 d SP . .

loop_
_atom_site_aniso_label
_atom_site_aniso_U_11
_atom_site_aniso_U_22
_atom_site_aniso_U_33
_atom_site_aniso_U_23
_atom_site_aniso_U_13
_atom_site_aniso_U_12
Fe1 0.0249(6) 0.0262(6) 0.0091(4) -0.0001(4) 0.0017(4) 0.0143(4)
S2 0.0296(9) 0.0236(9) 0.0130(7) 0.0023(6) 0.0038(6) 0.0145(8)
O1 0.034(3) 0.021(2) 0.0118(19) 0.0014(17) 0.0030(19) 0.017(2)
O2 0.040(3) 0.030(3) 0.0087(19) 0.0031(18) 0.0046(19) 0.023(2)
C1 0.026(3) 0.022(3) 0.008(2) 0.001(2) 0.002(2) 0.012(3)
C2 0.032(4) 0.027(3) 0.009(3) 0.005(2) 0.007(3) 0.016(3)
C3 0.025(3) 0.020(3) 0.009(2) -0.002(2) -0.002(2) 0.008(3)
C4 0.024(3) 0.020(3) 0.009(2) -0.002(2) -0.001(2) 0.010(3)
O1S 0.047(3) 0.033(3) 0.037(3) -0.001(2) -0.016(3) 0.015(3)
N1S 0.105(14) 0.031(11) 0.070(13) -0.015(10) -0.046(11) 0.018(12)
C1S 0.093(14) 0.024(12) 0.044(11) -0.014(10) -0.025(11) 0.007(12)
C2S 0.101(13) 0.058(14) 0.093(14) -0.049(13) -0.040(13) -0.013(13)
C3S 0.101(13) 0.058(14) 0.093(14) -0.049(13) -0.040(13) -0.013(13)
N2S 0.057(6) 0.078(11) 0.259(18) -0.091(12) -0.018(12) 0.018(8)
C4S 0.046(6) 0.078(12) 0.199(19) -0.073(13) -0.001(9) 0.003(9)
C5S 0.058(9) 0.093(16) 0.30(3) -0.042(18) -0.036(15) 0.029(12)
C6S 0.105(13) 0.055(12) 0.164(16) 0.030(12) -0.045(11) 0.034(10)

loop_
_atom_type_symbol
_atom_type_description
_atom_type_scat_dispersion_real
_atom_type_scat_dispersion_imag
_atom_type_scat_source
C C 0.0033 0.0016 'International Tables Vol C Tables 4.2.6.8 and 6.1.1.4'
H H 0.0000 0.0000 'International Tables Vol C Tables 4.2.6.8 and 6.1.1.4'
N N 0.0061 0.0033 'International Tables Vol C Tables 4.2.6.8 and 6.1.1.4'
O O 0.0106 0.0060 'International Tables Vol C Tables 4.2.6.8 and 6.1.1.4'
S S 0.1246 0.1234 'International Tables Vol C Tables 4.2.6.8 and 6.1.1.4'
Fe Fe 0.3463 0.8444 'International Tables Vol C Tables 4.2.6.8 and 6.1.1.4'

loop_
_geom_angle_atom_site_label_1
_geom_angle_atom_site_label_2
_geom_angle_atom_site_label_3
_geom_angle
_geom_angle_site_symmetry_1
_geom_angle_site_symmetry_3
O2 Fe1 O1 170.55(18) 6_554 .
O2 Fe1 O1S 91.6(2) 6_554 .
O1 Fe1 O1S 95.6(2) . .
O2 Fe1 O1 90.00(16) 6_554 8_544
O1 Fe1 O1 82.48(5) . 8_544
O1S Fe1 O1 176.21(19) . 8_544
O2 Fe1 S2 93.05(14) 6_554 6
O1 Fe1 S2 93.01(12) . 6
O1S Fe1 S2 90.67(15) . 6
O1 Fe1 S2 92.68(12) 8_544 6
O2 Fe1 S2 86.12(14) 6_554 .
O1 Fe1 S2 87.83(12) . .
O1S Fe1 S2 89.21(15) . .
O1 Fe1 S2 87.47(12) 8_544 .
S2 Fe1 S2 179.16(7) 6 .
C1 S2 Fe1 107.5(2) . 8_544
C1 S2 Fe1 110.7(2) . .
Fe1 S2 Fe1 81.57(6) 8_544 .
C4 O1 Fe1 137.8(4) . .
C4 O1 Fe1 126.2(4) . 6
Fe1 O1 Fe1 94.06(16) . 6
C4 O2 Fe1 135.5(4) . 8_545
C2 C1 C3 117.5(6) . .
C2 C1 S2 114.7(4) . .
C3 C1 S2 127.8(5) . .
C1 C2 C3 125.3(5) . 13_552
C2 C3 C1 117.2(6) 13_552 .
C2 C3 C4 115.5(5) 13_552 .
C1 C3 C4 127.2(6) . .
O2 C4 O1 122.2(6) . .
O2 C4 C3 115.8(5) . .
O1 C4 C3 121.9(5) . .
C4S O1S C1S 102.3(19) . .
C4S O1S Fe1 124.0(10) . .
C1S O1S Fe1 132.0(15) . .
C3S N1S C2S 97(3) . .
C3S N1S C1S 127(3) . .
C2S N1S C1S 136(3) . .
O1S C1S N1S 140(3) . .
N1S C2S C3S 41.0(16) . .
N1S C3S C2S 42.0(16) . .
C6S N2S C5S 96(2) . .
C6S N2S C4S 118(2) . .
C5S N2S C4S 142(2) . .
O1S C4S N2S 136(2) . .
N2S C5S C6S 41.1(12) . .
N2S C6S C5S 42.8(13) . .

loop_
_geom_bond_atom_site_label_1
_geom_bond_atom_site_label_2
_geom_bond_distance
_geom_bond_site_symmetry_2
Fe1 O2 2.055(4) 6_554
Fe1 O1 2.064(4) .
Fe1 O1S 2.176(5) .
Fe1 O1 2.297(4) 8_544
Fe1 S2 2.4438(19) 6
Fe1 S2 2.4461(19) .
S2 C1 1.770(6) .
S2 Fe1 2.444(2) 8_544
O1 C4 1.273(7) .
O1 Fe1 2.297(4) 6
O2 C4 1.255(7) .
O2 Fe1 2.055(4) 8_545
C1 C2 1.388(9) .
C1 C3 1.415(8) .
C2 C3 1.401(9) 13_552
C3 C2 1.401(9) 13_552
C3 C4 1.501(9) .
O1S C4S 1.212(16) .
O1S C1S 1.240(18) .
N1S C3S 1.23(2) .
N1S C2S 1.25(2) .
N1S C1S 1.28(2) .
C2S C3S 1.86(5) .
N2S C6S 1.203(19) .
N2S C5S 1.244(17) .
N2S C4S 1.26(2) .
C5S C6S 1.82(4) .
